data_2017857
loop_
_publ_author_name
'Churchard, Andrew James'
'Cyra\'nski, Micha\/l Ksawery'
'Grochala, Wojciech'

_publ_section_title
;
 Hexaaquanickel(II)
 disulfato(1,4,8,11-tetraazacyclotetradecane)nickelate(II) dihydrate
;
_journal_coeditor_code SF3137
_journal_issue 9
_journal_name_full 'Acta Crystallographica Section C'
_journal_page_first m263
_journal_page_last m265
_journal_paper_doi 10.1107/S0108270110031598
_journal_volume 66
_journal_year 2010
_chemical_formula_iupac '[Ni (H2 O)6] [Ni (C10 H24 N4)  (S O4)2], 2 H2 O'
_chemical_formula_moiety 'C10 H24 N4 Ni1 O8 S2 2-, Ni H12 O6 2+, 2(H2 O)'
_chemical_formula_sum 'C10 H40 N4 Ni2 O16 S2'
_chemical_formula_weight 654.00
_chemical_name_systematic
;
hexaaqua nickel(II) bissulfato-1,4,8,11-tetraazacyclotetradecane nickelate(II)
dihydrate
;
_space_group_IT_number 2
_symmetry_cell_setting triclinic
_symmetry_space_group_name_Hall '-P 1'
_symmetry_space_group_name_H-M 'P -1'
_atom_sites_solution_hydrogens geom
_atom_sites_solution_primary direct
_atom_sites_solution_secondary difmap
_audit_creation_method SHELXL-97
_cell_angle_alpha 98.558(7)
_cell_angle_beta 99.869(8)
_cell_angle_gamma 91.640(7)
_cell_formula_units_Z 1
_cell_length_a 8.0997(7)
_cell_length_b 8.4360(6)
_cell_length_c 9.3521(9)
_cell_measurement_reflns_used 11856
_cell_measurement_temperature 100(2)
_cell_measurement_theta_max 28.6974
_cell_measurement_theta_min 2.5517
_cell_volume 621.59(9)
_computing_cell_refinement 'CrysAlis CCD? (Oxford Diffraction, 2004)'
_computing_data_collection 'CrysAlis CCD? (Oxford Diffraction, 2004)'
_computing_data_reduction 'CrysAlis RED? (Oxford Diffraction, 2004)'
_computing_publication_material 'Mercury (CCDC, 2009)'
_computing_structure_refinement 'SHELXL97 (Sheldrick, 2008)'
_computing_structure_solution 'SHELXS97 (Sheldrick, 2008)'
_diffrn_ambient_temperature 100(2)
_diffrn_detector_area_resol_mean 8.6479
_diffrn_measured_fraction_theta_full 0.994
_diffrn_measured_fraction_theta_max 0.994
_diffrn_measurement_device_type 'KM4 CCD'
_diffrn_measurement_method '\w scan'
_diffrn_radiation_monochromator graphite
_diffrn_radiation_source 'fine-focus sealed tube'
_diffrn_radiation_type MoK\a
_diffrn_radiation_wavelength 0.71073
_diffrn_reflns_av_R_equivalents 0.0249
_diffrn_reflns_av_sigmaI/netI 0.0284
_diffrn_reflns_limit_h_max 9
_diffrn_reflns_limit_h_min -9
_diffrn_reflns_limit_k_max 10
_diffrn_reflns_limit_k_min -10
_diffrn_reflns_limit_l_max 11
_diffrn_reflns_limit_l_min -11
_diffrn_reflns_number 10420
_diffrn_reflns_theta_full 26.00
_diffrn_reflns_theta_max 26.00
_diffrn_reflns_theta_min 2.56
_diffrn_standards_number 1
_exptl_absorpt_coefficient_mu 1.760
_exptl_absorpt_correction_T_max 0.9171
_exptl_absorpt_correction_T_min 0.8436
_exptl_absorpt_correction_type multi-scan
_exptl_absorpt_process_details
;
(CrysAlis RED; Oxford Diffraction, 2004)
Empirical absorption correction using spherical harmonics,
implemented in SCALE3 ABSPACK scaling algorithm.
;
_exptl_crystal_colour violet
_exptl_crystal_density_diffrn 1.747
_exptl_crystal_density_method 'not measured'
_exptl_crystal_description Prism
_exptl_crystal_F_000 344
_exptl_crystal_size_max 0.10
_exptl_crystal_size_mid 0.10
_exptl_crystal_size_min 0.05
_refine_diff_density_max 0.292
_refine_diff_density_min -0.400
_refine_ls_extinction_method none
_refine_ls_goodness_of_fit_ref 0.945
_refine_ls_hydrogen_treatment mixed
_refine_ls_matrix_type full
_refine_ls_number_parameters 197
_refine_ls_number_reflns 2438
_refine_ls_number_restraints 0
_refine_ls_restrained_S_all 0.945
_refine_ls_R_factor_all 0.0247
_refine_ls_R_factor_gt 0.0179
_refine_ls_shift/su_max 0.001
_refine_ls_shift/su_mean 0.000
_refine_ls_structure_factor_coef Fsqd
_refine_ls_weighting_details 'calc w=1/[\s^2^(Fo^2^)+(0.0226P)^2^+0.0000P] where P=(Fo^2^+2Fc^2^)/3'
_refine_ls_weighting_scheme calc
_refine_ls_wR_factor_gt 0.0394
_refine_ls_wR_factor_ref 0.0402
_reflns_number_gt 2010
_reflns_number_total 2438
_reflns_threshold_expression I>2\s(I)
_cod_data_source_file sf3137.cif
_cod_data_source_block I
_cod_original_sg_symbol_Hall -P1
_cod_original_sg_symbol_H-M P-1
_cod_database_code 2017857
_cod_database_fobs_code 2017857

loop_
_symmetry_equiv_pos_as_xyz
'x, y, z'
'-x, -y, -z'

loop_
_atom_site_type_symbol
_atom_site_label
_atom_site_fract_x
_atom_site_fract_y
_atom_site_fract_z
_atom_site_U_iso_or_equiv
_atom_site_adp_type
_atom_site_calc_flag
_atom_site_refinement_flags
_atom_site_occupancy
_atom_site_disorder_assembly
_atom_site_disorder_group
Ni Ni1 0.5000 0.0000 1.0000 0.00818(8) Uani d S 1 . .
C C1 0.2882(2) -0.34975(19) 0.99669(18) 0.0148(4) Uani d . 1 . .
H H1 0.3277 -0.3965 0.9059 0.018 Uiso calc R 1 . .
H H2 0.2165 -0.4335 1.0237 0.018 Uiso calc R 1 . .
C C2 0.1810(2) -0.20956(19) 0.96344(18) 0.0132(4) Uani d . 1 . .
H H3 0.0737 -0.2515 0.8994 0.016 Uiso calc R 1 . .
H H4 0.1548 -0.1519 1.0563 0.016 Uiso calc R 1 . .
N N1 0.26664(16) -0.09575(16) 0.89008(15) 0.0105(3) Uani d . 1 . .
H H5 0.281(2) -0.1458(19) 0.8097(18) 0.006(4) Uiso d . 1 . .
C C3 0.1678(2) 0.04473(19) 0.86267(18) 0.0141(4) Uani d . 1 . .
H H6 0.1303 0.0933 0.9539 0.017 Uiso calc R 1 . .
H H7 0.0671 0.0108 0.7866 0.017 Uiso calc R 1 . .
C C4 0.2764(2) 0.1666(2) 0.81139(18) 0.0141(4) Uani d . 1 . .
H H8 0.3106 0.1196 0.7182 0.017 Uiso calc R 1 . .
H H9 0.2129 0.2626 0.7942 0.017 Uiso calc R 1 . .
N N2 0.42708(16) 0.21232(16) 0.92743(15) 0.0104(3) Uani d . 1 . .
H H10 0.393(2) 0.272(2) 1.001(2) 0.015(5) Uiso d . 1 . .
C C5 0.5596(2) 0.30776(19) 0.88088(18) 0.0140(4) Uani d . 1 . .
H H11 0.5132 0.4079 0.8520 0.017 Uiso calc R 1 . .
H H12 0.5952 0.2457 0.7940 0.017 Uiso calc R 1 . .
S S1 0.38514(5) 0.21040(4) 1.29292(4) 0.00874(9) Uani d . 1 . .
O O1 0.38881(13) 0.05881(12) 1.19301(11) 0.0115(2) Uani d . 1 . .
O O2 0.55895(14) 0.26745(13) 1.36342(12) 0.0156(3) Uani d . 1 . .
O O3 0.29068(13) 0.17836(12) 1.41034(12) 0.0116(2) Uani d . 1 . .
O O4 0.30358(14) 0.33280(13) 1.21356(12) 0.0145(3) Uani d . 1 . .
Ni Ni2 0.0000 0.5000 0.5000 0.00769(8) Uani d S 1 . .
O O5 -0.02778(16) 0.26257(14) 0.40958(13) 0.0112(2) Uani d . 1 . .
H H13 -0.079(3) 0.209(2) 0.451(2) 0.027(6) Uiso d . 1 . .
H H14 0.062(3) 0.230(2) 0.402(2) 0.019(6) Uiso d . 1 . .
O O6 0.24230(15) 0.46317(16) 0.59750(13) 0.0118(3) Uani d . 1 . .
H H15 0.309(3) 0.534(3) 0.614(2) 0.037(7) Uiso d . 1 . .
H H16 0.282(2) 0.386(2) 0.559(2) 0.024(6) Uiso d . 1 . .
O O7 0.08639(15) 0.54930(16) 0.31296(13) 0.0123(3) Uani d . 1 . .
H H17 0.148(3) 0.492(3) 0.285(2) 0.037(7) Uiso d . 1 . .
H H18 0.134(3) 0.644(3) 0.326(2) 0.041(7) Uiso d . 1 . .
O O8 0.76830(16) 0.14365(17) 0.57093(15) 0.0168(3) Uani d . 1 . .
H H19 0.752(2) 0.062(3) 0.584(2) 0.022(6) Uiso d . 1 . .
H H20 0.686(3) 0.170(3) 0.515(2) 0.042(7) Uiso d . 1 . .

loop_
_atom_site_aniso_label
_atom_site_aniso_U_11
_atom_site_aniso_U_22
_atom_site_aniso_U_33
_atom_site_aniso_U_12
_atom_site_aniso_U_13
_atom_site_aniso_U_23
Ni1 0.00835(15) 0.00736(15) 0.00930(16) 0.00155(11) 0.00294(12) 0.00101(11)
C1 0.0174(9) 0.0105(8) 0.0178(9) -0.0019(7) 0.0085(7) 0.0007(7)
C2 0.0100(8) 0.0147(9) 0.0147(9) -0.0018(7) 0.0039(7) 0.0006(7)
N1 0.0121(7) 0.0096(7) 0.0102(7) 0.0031(6) 0.0046(6) -0.0006(6)
C3 0.0107(9) 0.0154(9) 0.0148(9) 0.0030(7) 0.0010(7) -0.0008(7)
C4 0.0155(9) 0.0141(8) 0.0124(9) 0.0049(7) 0.0006(7) 0.0028(7)
N2 0.0119(7) 0.0109(7) 0.0091(7) 0.0019(6) 0.0040(6) 0.0008(6)
C5 0.0172(9) 0.0110(8) 0.0168(9) 0.0027(7) 0.0084(7) 0.0055(7)
S1 0.0092(2) 0.00722(19) 0.0103(2) 0.00068(15) 0.00381(16) 0.00073(15)
O1 0.0143(6) 0.0088(6) 0.0119(6) 0.0010(4) 0.0056(5) -0.0003(4)
O2 0.0119(6) 0.0142(6) 0.0196(7) -0.0039(5) 0.0020(5) 0.0007(5)
O3 0.0130(6) 0.0112(6) 0.0122(6) 0.0022(4) 0.0067(5) 0.0021(5)
O4 0.0205(7) 0.0120(6) 0.0140(6) 0.0072(5) 0.0074(5) 0.0050(5)
Ni2 0.00784(15) 0.00657(15) 0.00892(16) 0.00040(11) 0.00279(12) 0.00058(11)
O5 0.0102(7) 0.0086(6) 0.0154(6) -0.0004(5) 0.0058(5) 0.0004(5)
O6 0.0107(6) 0.0091(6) 0.0152(7) 0.0009(5) 0.0033(5) -0.0006(5)
O7 0.0142(6) 0.0107(7) 0.0136(6) 0.0020(5) 0.0068(5) 0.0014(5)
O8 0.0176(7) 0.0117(7) 0.0227(7) -0.0013(6) 0.0045(6) 0.0073(6)

loop_
_atom_type_symbol
_atom_type_description
_atom_type_scat_dispersion_real
_atom_type_scat_dispersion_imag
_atom_type_scat_source
C C 0.0033 0.0016 'International Tables Vol C Tables 4.2.6.8 and 6.1.1.4'
H H 0.0000 0.0000 'International Tables Vol C Tables 4.2.6.8 and 6.1.1.4'
N N 0.0061 0.0033 'International Tables Vol C Tables 4.2.6.8 and 6.1.1.4'
O O 0.0106 0.0060 'International Tables Vol C Tables 4.2.6.8 and 6.1.1.4'
S S 0.1246 0.1234 'International Tables Vol C Tables 4.2.6.8 and 6.1.1.4'
Ni Ni 0.3393 1.1124 'International Tables Vol C Tables 4.2.6.8 and 6.1.1.4'

loop_
_geom_angle_atom_site_label_1
_geom_angle_atom_site_label_2
_geom_angle_atom_site_label_3
_geom_angle_site_symmetry_1
_geom_angle_site_symmetry_3
_geom_angle
_geom_angle_publ_flag
N1 Ni1 N1 . 2_657 180.00(4) ?
N1 Ni1 N2 . . 85.74(5) ?
N1 Ni1 N2 2_657 . 94.26(5) ?
N1 Ni1 N2 . 2_657 94.26(5) ?
N1 Ni1 N2 2_657 2_657 85.74(5) ?
N2 Ni1 N2 . 2_657 180.0 ?
N1 Ni1 O1 . . 87.80(5) ?
N1 Ni1 O1 2_657 . 92.20(5) ?
N2 Ni1 O1 . . 91.32(5) ?
N2 Ni1 O1 2_657 . 88.68(5) ?
N1 Ni1 O1 . 2_657 92.20(5) ?
N1 Ni1 O1 2_657 2_657 87.80(5) ?
N2 Ni1 O1 . 2_657 88.68(5) ?
N2 Ni1 O1 2_657 2_657 91.32(5) ?
O1 Ni1 O1 . 2_657 180.0 ?
C2 C1 C5 . 2_657 115.17(13) ?
C2 C1 H1 . . 108.5 ?
C5 C1 H1 2_657 . 108.5 ?
C2 C1 H2 . . 108.5 ?
C5 C1 H2 2_657 . 108.5 ?
H1 C1 H2 . . 107.5 ?
N1 C2 C1 . . 112.04(13) ?
N1 C2 H3 . . 109.2 ?
C1 C2 H3 . . 109.2 ?
N1 C2 H4 . . 109.2 ?
C1 C2 H4 . . 109.2 ?
H3 C2 H4 . . 107.9 ?
C3 N1 C2 . . 112.86(12) ?
C3 N1 Ni1 . . 105.00(10) ?
C2 N1 Ni1 . . 116.10(10) ?
C3 N1 H5 . . 108.8(11) ?
C2 N1 H5 . . 107.1(11) ?
Ni1 N1 H5 . . 106.6(11) ?
N1 C3 C4 . . 108.92(13) ?
N1 C3 H6 . . 109.9 ?
C4 C3 H6 . . 109.9 ?
N1 C3 H7 . . 109.9 ?
C4 C3 H7 . . 109.9 ?
H6 C3 H7 . . 108.3 ?
N2 C4 C3 . . 108.14(13) ?
N2 C4 H8 . . 110.1 ?
C3 C4 H8 . . 110.1 ?
N2 C4 H9 . . 110.1 ?
C3 C4 H9 . . 110.1 ?
H8 C4 H9 . . 108.4 ?
C5 N2 C4 . . 113.90(12) ?
C5 N2 Ni1 . . 115.79(10) ?
C4 N2 Ni1 . . 105.45(9) ?
C5 N2 H10 . . 107.8(11) ?
C4 N2 H10 . . 106.6(11) ?
Ni1 N2 H10 . . 106.8(11) ?
N2 C5 C1 . 2_657 111.71(13) ?
N2 C5 H11 . . 109.3 ?
C1 C5 H11 2_657 . 109.3 ?
N2 C5 H12 . . 109.3 ?
C1 C5 H12 2_657 . 109.3 ?
H11 C5 H12 . . 107.9 ?
O4 S1 O1 1 . 110.93(6) ?
O4 S1 O1 . . 110.93(6) ?
O4 S1 O2 1 . 110.16(7) ?
O4 S1 O2 . . 110.16(7) ?
O1 S1 O2 . . 109.39(6) ?
O4 S1 O3 1 . 109.82(6) ?
O4 S1 O3 . . 109.82(6) ?
O1 S1 O3 . . 108.24(6) ?
O2 S1 O3 . . 108.23(7) ?
S1 O1 Ni1 1 . 132.07(6) ?
S1 O1 Ni1 . . 132.07(6) ?
O5 Ni2 O5 2_566 . 180.00(3) ?
O5 Ni2 O6 2_566 2_566 89.02(5) ?
O5 Ni2 O6 . 2_566 90.98(5) ?
O5 Ni2 O6 2_566 . 90.98(5) ?
O5 Ni2 O6 . . 89.02(5) ?
O6 Ni2 O6 2_566 . 180.0 ?
O5 Ni2 O7 2_566 . 91.30(5) ?
O5 Ni2 O7 . . 88.70(5) ?
O6 Ni2 O7 2_566 . 89.65(5) ?
O6 Ni2 O7 . . 90.35(5) ?
O5 Ni2 O7 2_566 2_566 88.70(5) ?
O5 Ni2 O7 . 2_566 91.30(5) ?
O6 Ni2 O7 2_566 2_566 90.35(5) ?
O6 Ni2 O7 . 2_566 89.65(5) ?
O7 Ni2 O7 . 2_566 180.0000(10) ?
Ni2 O5 H13 . . 114.2(14) ?
Ni2 O5 H14 . . 109.2(14) ?
H13 O5 H14 . . 112(2) ?
Ni2 O6 H15 . . 118.8(16) ?
Ni2 O6 H16 . . 114.5(14) ?
H15 O6 H16 . . 108(2) ?
Ni2 O7 H17 . . 115.5(17) ?
Ni2 O7 H18 . . 112.0(14) ?
H17 O7 H18 . . 106(2) ?
H19 O8 H20 . . 109(2) ?

loop_
_geom_bond_atom_site_label_1
_geom_bond_atom_site_label_2
_geom_bond_site_symmetry_2
_geom_bond_distance
_geom_bond_publ_flag
Ni1 N1 . 2.0691(13) ?
Ni1 N2 . 2.0743(13) ?
Ni1 O1 . 2.1522(10) ?
C1 C2 . 1.525(2) ?
C1 C5 2_657 1.525(2) ?
C1 H1 . 0.9900 ?
C1 H2 . 0.9900 ?
C2 N1 . 1.481(2) ?
C2 H3 . 0.9900 ?
C2 H4 . 0.9900 ?
N1 C3 . 1.478(2) ?
N1 H5 . 0.834(16) ?
C3 C4 . 1.517(2) ?
C3 H6 . 0.9900 ?
C3 H7 . 0.9900 ?
C4 N2 . 1.487(2) ?
C4 H8 . 0.9900 ?
C4 H9 . 0.9900 ?
N2 C5 . 1.485(2) ?
N2 H10 . 0.875(18) ?
C5 H11 . 0.9900 ?
C5 H12 . 0.9900 ?
S1 O4 1 1.4671(11) ?
S1 O4 . 1.4671(11) ?
S1 O1 . 1.4715(11) ?
S1 O2 . 1.4822(12) ?
S1 O3 . 1.4930(11) ?
O1 S1 1 1.4715(11) ?
O2 S1 1 1.4822(12) ?
O3 S1 1 1.4930(11) ?
O4 S1 1 1.4671(11) ?
Ni2 O5 . 2.0451(11) ?
Ni2 O6 . 2.0701(12) ?
Ni2 O7 . 2.0837(12) ?
O5 H13 . 0.79(2) ?
O5 H14 . 0.79(2) ?
O6 H15 . 0.77(2) ?
O6 H16 . 0.80(2) ?
O7 H17 . 0.76(2) ?
O7 H18 . 0.86(2) ?
O8 H19 . 0.73(2) ?
O8 H20 . 0.83(2) ?

loop_
_geom_hbond_atom_site_label_D
_geom_hbond_atom_site_label_H
_geom_hbond_atom_site_label_A
_geom_hbond_site_symmetry_A
_geom_hbond_distance_DH
_geom_hbond_distance_HA
_geom_hbond_distance_DA
_geom_hbond_angle_DHA
N1 H5 O2 2_657 0.834(16) 2.377(17) 3.1555(18) 155.6(14)
N2 H10 O4 1 0.875(18) 2.229(18) 3.0594(17) 158.4(15)
N2 H10 S1 1 0.875(18) 2.868(18) 3.4947(14) 129.9(14)
O5 H13 O8 1_455 0.79(2) 1.93(2) 2.6873(19) 162(2)
O5 H14 O3 1_554 0.79(2) 1.91(2) 2.6941(17) 170.7(19)
O6 H15 O2 2_667 0.77(2) 1.93(2) 2.6891(18) 169(2)
O6 H16 O3 1_554 0.80(2) 2.08(2) 2.8332(17) 157.4(19)
O7 H17 O4 1_554 0.76(2) 1.99(2) 2.7448(17) 177(2)
O7 H18 O8 2_666 0.86(2) 1.98(2) 2.7972(19) 159(2)
O8 H19 O3 2_657 0.73(2) 2.06(2) 2.7811(18) 172(2)
O8 H20 O2 1_554 0.83(2) 1.91(2) 2.7035(19) 160(2)

loop_
_geom_torsion_atom_site_label_1
_geom_torsion_atom_site_label_2
_geom_torsion_atom_site_label_3
_geom_torsion_atom_site_label_4
_geom_torsion_site_symmetry_1
_geom_torsion_site_symmetry_2
_geom_torsion_site_symmetry_3
_geom_torsion_site_symmetry_4
_geom_torsion
_geom_torsion_publ_flag
C5 C1 C2 N1 2_657 . . . 71.22(17) ?
C1 C2 N1 C3 . . . . -177.52(13) ?
C1 C2 N1 Ni1 . . . . -56.23(15) ?
N2 Ni1 N1 C3 . . . . -15.92(10) ?
N2 Ni1 N1 C3 2_657 . . . 164.08(10) ?
O1 Ni1 N1 C3 . . . . 75.57(10) ?
O1 Ni1 N1 C3 2_657 . . . -104.43(10) ?
N2 Ni1 N1 C2 . . . . -141.32(11) ?
N2 Ni1 N1 C2 2_657 . . . 38.68(11) ?
O1 Ni1 N1 C2 . . . . -49.83(11) ?
O1 Ni1 N1 C2 2_657 . . . 130.17(11) ?
C2 N1 C3 C4 . . . . 170.65(13) ?
Ni1 N1 C3 C4 . . . . 43.25(14) ?
N1 C3 C4 N2 . . . . -58.68(16) ?
C3 C4 N2 C5 . . . . 169.31(13) ?
C3 C4 N2 Ni1 . . . . 41.27(14) ?
N1 Ni1 N2 C5 . . . . -141.00(11) ?
O1 Ni1 N2 C5 . . . . 131.31(11) ?
O1 Ni1 N2 C5 2_657 . . . -48.69(11) ?
N1 Ni1 N2 C4 . . . . -14.11(10) ?
O1 Ni1 N2 C4 . . . . -101.80(10) ?
O1 Ni1 N2 C4 2_657 . . . 78.20(10) ?
C4 N2 C5 C1 . . . 2_657 -179.38(13) ?
Ni1 N2 C5 C1 . . . 2_657 -56.86(15) ?
O4 S1 O1 S1 1 . . 1 0E1(8) ?
O4 S1 O1 S1 . . . 1 0E1(8) ?
O2 S1 O1 S1 . . . 1 0E1(3) ?
O3 S1 O1 S1 . . . 1 0E1(10) ?
S1 S1 O1 Ni1 1 . . . 0.00(14) ?
O4 S1 O1 Ni1 1 . . . 60.29(10) ?
O4 S1 O1 Ni1 . . . . 60.29(10) ?
O2 S1 O1 Ni1 . . . . -61.44(10) ?
O3 S1 O1 Ni1 . . . . -179.16(8) ?
N1 Ni1 O1 S1 . . . 1 -126.45(9) ?
N2 Ni1 O1 S1 . . . 1 -40.77(9) ?
N2 Ni1 O1 S1 2_657 . . 1 139.23(9) ?
N1 Ni1 O1 S1 . . . . -126.45(9) ?
N1 Ni1 O1 S1 2_657 . . . 53.55(9) ?
N2 Ni1 O1 S1 . . . . -40.77(9) ?
N2 Ni1 O1 S1 2_657 . . . 139.23(9) ?
O4 S1 O2 S1 1 . . 1 0.0(11) ?
O4 S1 O2 S1 . . . 1 0.0(11) ?
O1 S1 O2 S1 . . . 1 0E1(10) ?
O3 S1 O2 S1 . . . 1 0E1(10) ?
O4 S1 O3 S1 1 . . 1 0E1(8) ?
O4 S1 O3 S1 . . . 1 0E1(8) ?
O1 S1 O3 S1 . . . 1 0E1(10) ?
O2 S1 O3 S1 . . . 1 0E1(3) ?
S1 S1 O4 O4 1 . . 1 0.0 ?
O1 S1 O4 O4 . . . 1 0.0(4) ?
O2 S1 O4 O4 . . . 1 0.0(4) ?
O3 S1 O4 O4 . . . 1 0.0(4) ?
O4 S1 O4 S1 1 . . 1 0E1(10) ?
O1 S1 O4 S1 . . . 1 0E1(10) ?
O2 S1 O4 S1 . . . 1 0.0(7) ?
O3 S1 O4 S1 . . . 1 0E1(10) ?
